data_7015066
loop_
_publ_author_name
'Eller, Sylvia'
'Trettenbrein, Barbara'
'Fessler, Markus'
'Haringer, Stephan'
'Ruggenthaler, Martin'
'Gutmann, Rene'
'van der Veer, Wytze E.'
'Kopacka, Holger'
'M\"uller, Thomas'
'Obendorf, Dagmar'
'Br\"uggeller, Peter'

_publ_section_title
;
 Surprising photochemical reactivity and visible light-driven energy
 transfer in heterodimetallic complexes.
;
_journal_issue 15
_journal_name_full 'Dalton transactions (Cambridge, England : 2003)'
_journal_page_first 3815
_journal_page_last 3829
_journal_paper_doi 10.1039/c0dt00253d
_journal_volume 40
_journal_year 2011
_chemical_formula_moiety 'C66 H58 Cl2 N4 P4 Pt Ru, 2(F6 Sb)'
_chemical_formula_sum 'C66 H58 Cl2 F12 N4 P4 Pt Ru Sb2'
_chemical_formula_weight 1869.62
_chemical_name_systematic '[Ru(bpy)(CH3CN)2(dppcb)PtCl2](SbF6)2'
_space_group_IT_number 14
_symmetry_cell_setting monoclinic
_symmetry_space_group_name_Hall '-P 2ybc'
_symmetry_space_group_name_H-M 'P 1 21/c 1'
_atom_sites_solution_hydrogens geom
_atom_sites_solution_primary direct
_atom_sites_solution_secondary difmap
_audit_creation_method SHELXL-97
_cell_angle_alpha 90.00
_cell_angle_beta 98.406(1)
_cell_angle_gamma 90.00
_cell_formula_units_Z 4
_cell_length_a 14.1694(3)
_cell_length_b 21.0307(4)
_cell_length_c 25.9245(3)
_cell_measurement_reflns_used 130690
_cell_measurement_temperature 243(2)
_cell_measurement_theta_max 27.485
_cell_measurement_theta_min 0.998
_cell_volume 7642.3(2)
_computing_cell_refinement 'Denzo and Scalepack'
_computing_data_collection 'Kappa CCD'
_computing_data_reduction 'Denzo and Scalepack'
_computing_molecular_graphics 'SHELXTL-NT V6.1'
_computing_publication_material 'SHELXTL-NT V6.1'
_computing_structure_refinement 'SHELXL-97 (Sheldrick, 1997)'
_computing_structure_solution 'SHELXS-97 (Sheldrick, 1990)'
_diffrn_ambient_temperature 243(2)
_diffrn_measured_fraction_theta_full 1.00
_diffrn_measurement_device_type 'Kappa CCD'
_diffrn_measurement_method 'phi- and omega-scans'
_diffrn_radiation_monochromator graphite
_diffrn_radiation_source 'fine-focus sealed tube'
_diffrn_radiation_type MoK\a
_diffrn_radiation_wavelength 0.71073
_diffrn_reflns_av_R_equivalents 0.0291
_diffrn_reflns_av_sigmaI/netI 0.0761
_diffrn_reflns_limit_h_max 18
_diffrn_reflns_limit_h_min -18
_diffrn_reflns_limit_k_max 26
_diffrn_reflns_limit_k_min -27
_diffrn_reflns_limit_l_max 33
_diffrn_reflns_limit_l_min -33
_diffrn_reflns_number 32735
_diffrn_reflns_theta_full 27.46
_diffrn_reflns_theta_max 27.46
_diffrn_reflns_theta_min 1.86
_diffrn_standards_decay_% 0
_diffrn_standards_interval_time 120
_diffrn_standards_number 3
_exptl_absorpt_coefficient_mu 2.940
_exptl_absorpt_correction_T_max 0.791
_exptl_absorpt_correction_T_min 0.770
_exptl_absorpt_correction_type multi-scan
_exptl_absorpt_process_details 'Otwinowski et al, 1997'
_exptl_crystal_colour yellow
_exptl_crystal_density_diffrn 1.625
_exptl_crystal_density_method 'not measured'
_exptl_crystal_description prism
_exptl_crystal_F_000 3632
_exptl_crystal_size_max 0.17
_exptl_crystal_size_mid 0.15
_exptl_crystal_size_min 0.10
_refine_diff_density_max 0.840
_refine_diff_density_min -0.940
_refine_diff_density_rms 0.110
_refine_ls_extinction_method none
_refine_ls_goodness_of_fit_ref 1.064
_refine_ls_hydrogen_treatment constr
_refine_ls_matrix_type full
_refine_ls_number_parameters 894
_refine_ls_number_reflns 17413
_refine_ls_number_restraints 0
_refine_ls_restrained_S_all 1.064
_refine_ls_R_factor_all 0.0751
_refine_ls_R_factor_gt 0.0493
_refine_ls_shift/su_max 0.014
_refine_ls_shift/su_mean 0.000
_refine_ls_structure_factor_coef Fsqd
_refine_ls_weighting_details 'calc w=1/[\s^2^(Fo^2^)+(0.0577P)^2^+3.0688P] where P=(Fo^2^+2Fc^2^)/3'
_refine_ls_weighting_scheme calc
_refine_ls_wR_factor_gt 0.1278
_refine_ls_wR_factor_ref 0.1686
_reflns_number_gt 11273
_reflns_number_total 17413
_reflns_threshold_expression >2sigma(I)
_cod_data_source_file c0dt00253d.txt
_cod_data_source_block 7
_cod_original_sg_symbol_H-M 'P 21/c'
_cod_database_code 7015066
_diffrn_measured_fraction 0.996

loop_
_symmetry_equiv_pos_as_xyz
'x, y, z'
'-x, y+1/2, -z+1/2'
'-x, -y, -z'
'x, -y-1/2, z-1/2'

loop_
_atom_site_label
_atom_site_type_symbol
_atom_site_fract_x
_atom_site_fract_y
_atom_site_fract_z
_atom_site_U_iso_or_equiv
_atom_site_adp_type
_atom_site_occupancy
_atom_site_symmetry_multiplicity
_atom_site_calc_flag
_atom_site_refinement_flags
_atom_site_disorder_assembly
_atom_site_disorder_group
Pt1 Pt 0.01292(2) 0.599066(15) 0.283227(11) 0.04768(11) Uani 1 1 d . . .
Ru1 Ru 0.23723(4) 0.84243(3) 0.15832(2) 0.03842(15) Uani 1 1 d . . .
P1 P 0.28176(14) 0.79620(9) 0.23971(7) 0.0389(4) Uani 1 1 d . . .
P2 P 0.21154(14) 0.73674(9) 0.13454(7) 0.0389(4) Uani 1 1 d . . .
P3 P -0.00596(15) 0.63372(10) 0.20181(7) 0.0442(5) Uani 1 1 d . . .
P4 P 0.06192(15) 0.69617(10) 0.30697(7) 0.0417(4) Uani 1 1 d . . .
Cl1 Cl -0.0485(2) 0.49969(12) 0.25564(10) 0.0849(9) Uani 1 1 d . . .
Cl2 Cl 0.0244(2) 0.56485(12) 0.37024(9) 0.0761(7) Uani 1 1 d . . .
C1 C 0.2102(5) 0.7233(3) 0.2440(3) 0.0361(16) Uani 1 1 d . . .
H1A H 0.2419 0.6925 0.2698 0.043 Uiso 1 1 calc R . .
C2 C 0.1750(5) 0.6918(3) 0.1895(3) 0.0401(17) Uani 1 1 d . . .
H2A H 0.1909 0.6461 0.1885 0.048 Uiso 1 1 calc R . .
C3 C 0.0699(5) 0.7039(3) 0.1974(3) 0.0392(16) Uani 1 1 d . . .
H3A H 0.0386 0.7350 0.1718 0.047 Uiso 1 1 calc R . .
C4 C 0.1048(5) 0.7361(3) 0.2510(3) 0.0395(17) Uani 1 1 d . . .
H4A H 0.0901 0.7821 0.2502 0.047 Uiso 1 1 calc R . .
N1 N 0.0971(5) 0.8578(3) 0.1675(2) 0.0361(13) Uani 1 1 d . . .
N2 N 0.3703(5) 0.8411(3) 0.1415(3) 0.0478(16) Uani 1 1 d . . .
N3 N 0.2622(5) 0.9402(3) 0.1775(3) 0.0488(16) Uani 1 1 d . . .
N4 N 0.1977(5) 0.8902(3) 0.0854(2) 0.0496(16) Uani 1 1 d . . .
C11 C 0.2675(6) 0.8408(4) 0.2993(3) 0.0482(19) Uani 1 1 d . . .
C12 C 0.1929(7) 0.8812(4) 0.2994(3) 0.057(2) Uani 1 1 d . . .
H12A H 0.1471 0.8849 0.2694 0.069 Uiso 1 1 calc R . .
C13 C 0.1832(9) 0.9173(5) 0.3435(4) 0.076(3) Uani 1 1 d . . .
H13A H 0.1306 0.9445 0.3434 0.091 Uiso 1 1 calc R . .
C14 C 0.2502(10) 0.9128(6) 0.3867(4) 0.087(4) Uani 1 1 d . . .
H14A H 0.2439 0.9369 0.4166 0.104 Uiso 1 1 calc R . .
C15 C 0.3245(10) 0.8742(6) 0.3864(4) 0.086(3) Uani 1 1 d . . .
H15A H 0.3713 0.8726 0.4161 0.103 Uiso 1 1 calc R . .
C16 C 0.3356(7) 0.8364(5) 0.3439(3) 0.064(2) Uani 1 1 d . . .
H16A H 0.3877 0.8084 0.3451 0.076 Uiso 1 1 calc R . .
C21 C 0.4060(6) 0.7699(4) 0.2531(3) 0.051(2) Uani 1 1 d . . .
C22 C 0.4306(7) 0.7072(5) 0.2653(5) 0.096(4) Uani 1 1 d . . .
H22A H 0.3831 0.6760 0.2653 0.116 Uiso 1 1 calc R . .
C23 C 0.5267(9) 0.6912(6) 0.2777(8) 0.150(8) Uani 1 1 d . . .
H23A H 0.5442 0.6488 0.2854 0.180 Uiso 1 1 calc R . .
C24 C 0.5958(9) 0.7367(6) 0.2787(8) 0.141(7) Uani 1 1 d . . .
H24A H 0.6606 0.7259 0.2873 0.169 Uiso 1 1 calc R . .
C25 C 0.5693(7) 0.7981(6) 0.2669(5) 0.086(3) Uani 1 1 d . . .
H25A H 0.6164 0.8298 0.2682 0.103 Uiso 1 1 calc R . .
C26 C 0.4769(6) 0.8140(4) 0.2536(4) 0.058(2) Uani 1 1 d . . .
H26A H 0.4608 0.8563 0.2444 0.070 Uiso 1 1 calc R . .
C31 C 0.3161(6) 0.6948(4) 0.1185(3) 0.0481(19) Uani 1 1 d . . .
C32 C 0.3559(6) 0.7152(4) 0.0757(3) 0.057(2) Uani 1 1 d . . .
H32A H 0.3314 0.7517 0.0576 0.069 Uiso 1 1 calc R . .
C33 C 0.4306(7) 0.6832(6) 0.0592(4) 0.073(3) Uani 1 1 d . . .
H33A H 0.4563 0.6975 0.0299 0.088 Uiso 1 1 calc R . .
C34 C 0.4669(9) 0.6309(7) 0.0855(5) 0.099(4) Uani 1 1 d . . .
H34A H 0.5174 0.6085 0.0740 0.119 Uiso 1 1 calc R . .
C35 C 0.4309(9) 0.6105(6) 0.1282(6) 0.112(5) Uani 1 1 d . . .
H35A H 0.4569 0.5740 0.1458 0.135 Uiso 1 1 calc R . .
C36 C 0.3561(7) 0.6424(5) 0.1469(4) 0.075(3) Uani 1 1 d . . .
H36A H 0.3334 0.6290 0.1774 0.090 Uiso 1 1 calc R . .
C41 C 0.1222(6) 0.7137(4) 0.0793(3) 0.0448(18) Uani 1 1 d . . .
C42 C 0.0412(7) 0.7500(5) 0.0658(3) 0.065(2) Uani 1 1 d . . .
H42A H 0.0312 0.7860 0.0858 0.078 Uiso 1 1 calc R . .
C43 C -0.0265(8) 0.7339(6) 0.0227(4) 0.086(3) Uani 1 1 d . . .
H43A H -0.0812 0.7591 0.0136 0.104 Uiso 1 1 calc R . .
C44 C -0.0119(9) 0.6816(6) -0.0058(4) 0.081(3) Uani 1 1 d . . .
H44A H -0.0573 0.6699 -0.0344 0.097 Uiso 1 1 calc R . .
C45 C 0.0672(9) 0.6466(6) 0.0069(4) 0.079(3) Uani 1 1 d . . .
H45A H 0.0773 0.6117 -0.0143 0.094 Uiso 1 1 calc R . .
C46 C 0.1342(7) 0.6595(4) 0.0496(3) 0.057(2) Uani 1 1 d . . .
H46A H 0.1869 0.6326 0.0587 0.069 Uiso 1 1 calc R . .
C51 C -0.1266(6) 0.6615(5) 0.1814(4) 0.063(2) Uani 1 1 d . . .
C52 C -0.2013(9) 0.6203(8) 0.1803(7) 0.147(7) Uani 1 1 d . . .
H52A H -0.1887 0.5782 0.1913 0.176 Uiso 1 1 calc R . .
C53 C -0.2937(10) 0.6380(10) 0.1640(7) 0.151(8) Uani 1 1 d . . .
H53A H -0.3419 0.6069 0.1602 0.182 Uiso 1 1 calc R . .
C54 C -0.3157(12) 0.6962(9) 0.1538(9) 0.160(8) Uani 1 1 d . . .
H54A H -0.3796 0.7090 0.1449 0.193 Uiso 1 1 calc R . .
C55 C -0.2466(14) 0.7367(11) 0.1561(15) 0.15(2) Uani 1 1 d . . .
H55A H -0.2605 0.7796 0.1482 0.180 Uiso 1 1 calc R . .
C56 C -0.1494(10) 0.7176(8) 0.1706(12) 0.065(15) Uani 1 1 d . . .
H56A H -0.1011 0.7484 0.1720 0.078 Uiso 1 1 calc R . .
C61 C 0.0210(7) 0.5771(4) 0.1532(3) 0.058(2) Uani 1 1 d . . .
C62 C -0.0398(8) 0.5690(5) 0.1057(3) 0.068(3) Uani 1 1 d . . .
H62A H -0.0948 0.5942 0.0977 0.081 Uiso 1 1 calc R . .
C63 C -0.0174(11) 0.5233(6) 0.0710(4) 0.088(4) Uani 1 1 d . . .
H63A H -0.0592 0.5157 0.0400 0.105 Uiso 1 1 calc R . .
C64 C 0.0628(12) 0.4902(6) 0.0812(5) 0.094(4) Uani 1 1 d . . .
H64A H 0.0785 0.4615 0.0560 0.112 Uiso 1 1 calc R . .
C65 C 0.1244(10) 0.4964(5) 0.1276(4) 0.084(3) Uani 1 1 d . . .
H65A H 0.1802 0.4718 0.1341 0.101 Uiso 1 1 calc R . .
C66 C 0.1018(8) 0.5397(4) 0.1643(4) 0.069(3) Uani 1 1 d . . .
H66A H 0.1413 0.5436 0.1966 0.083 Uiso 1 1 calc R . .
C71 C 0.1576(6) 0.7018(4) 0.3616(3) 0.0446(18) Uani 1 1 d . . .
C72 C 0.2302(7) 0.6567(4) 0.3651(3) 0.055(2) Uani 1 1 d . . .
H72A H 0.2272 0.6239 0.3403 0.066 Uiso 1 1 calc R . .
C73 C 0.3053(7) 0.6599(5) 0.4041(3) 0.064(2) Uani 1 1 d . . .
H73A H 0.3552 0.6302 0.4060 0.076 Uiso 1 1 calc R . .
C74 C 0.3074(7) 0.7074(6) 0.4410(4) 0.072(3) Uani 1 1 d . . .
H74A H 0.3595 0.7100 0.4679 0.087 Uiso 1 1 calc R . .
C75 C 0.2360(7) 0.7502(5) 0.4391(3) 0.065(2) Uani 1 1 d . . .
H75A H 0.2374 0.7816 0.4650 0.078 Uiso 1 1 calc R . .
C76 C 0.1608(6) 0.7473(4) 0.3989(3) 0.053(2) Uani 1 1 d . . .
H76A H 0.1113 0.7773 0.3972 0.063 Uiso 1 1 calc R . .
C81 C -0.0356(6) 0.7456(4) 0.3225(3) 0.055(2) Uani 1 1 d . . .
C82 C -0.0935(8) 0.7224(5) 0.3560(5) 0.083(3) Uani 1 1 d . . .
H82A H -0.0822 0.6817 0.3706 0.100 Uiso 1 1 calc R . .
C83 C -0.1681(9) 0.7582(8) 0.3685(6) 0.103(4) Uani 1 1 d . . .
H83A H -0.2082 0.7408 0.3907 0.123 Uiso 1 1 calc R . .
C84 C -0.1853(9) 0.8169(8) 0.3502(6) 0.101(4) Uani 1 1 d . . .
H84A H -0.2354 0.8413 0.3600 0.121 Uiso 1 1 calc R . .
C85 C -0.1296(13) 0.8398(7) 0.3177(7) 0.134(6) Uani 1 1 d . . .
H85A H -0.1429 0.8802 0.3029 0.161 Uiso 1 1 calc R . .
C86 C -0.0526(11) 0.8059(6) 0.3048(5) 0.115(5) Uani 1 1 d . . .
H86A H -0.0117 0.8247 0.2837 0.138 Uiso 1 1 calc R . .
C5 C 0.0240(7) 0.8749(4) 0.1652(3) 0.057(2) Uani 1 1 d . . .
C6 C -0.0781(7) 0.8960(5) 0.1605(5) 0.087(3) Uani 1 1 d . . .
H6A H -0.1155 0.8742 0.1315 0.130 Uiso 1 1 calc R . .
H6B H -0.0818 0.9415 0.1546 0.130 Uiso 1 1 calc R . .
H6C H -0.1029 0.8859 0.1925 0.130 Uiso 1 1 calc R . .
C7 C 0.4425(8) 0.8428(5) 0.1295(4) 0.069(3) Uani 1 1 d . . .
C8 C 0.5406(9) 0.8468(8) 0.1146(6) 0.126(5) Uani 1 1 d . . .
H8A H 0.5411 0.8782 0.0873 0.189 Uiso 1 1 calc R . .
H8B H 0.5585 0.8057 0.1021 0.189 Uiso 1 1 calc R . .
H8C H 0.5857 0.8591 0.1448 0.189 Uiso 1 1 calc R . .
C1A C 0.3092(6) 0.9644(4) 0.2217(3) 0.056(2) Uani 1 1 d . . .
H1AA H 0.3377 0.9360 0.2473 0.067 Uiso 1 1 calc R . .
C1B C 0.3183(7) 1.0286(4) 0.2316(4) 0.068(3) Uani 1 1 d . . .
H1BA H 0.3516 1.0436 0.2633 0.081 Uiso 1 1 calc R . .
C1C C 0.2782(8) 1.0693(5) 0.1948(5) 0.078(3) Uani 1 1 d . . .
H1CA H 0.2821 1.1133 0.2010 0.093 Uiso 1 1 calc R . .
C1D C 0.2318(8) 1.0470(4) 0.1485(4) 0.073(3) Uani 1 1 d . . .
H1DA H 0.2052 1.0755 0.1225 0.087 Uiso 1 1 calc R . .
C1E C 0.2242(7) 0.9825(4) 0.1401(4) 0.059(2) Uani 1 1 d . . .
C2A C 0.1733(7) 0.8643(4) 0.0382(3) 0.059(2) Uani 1 1 d . . .
H2AA H 0.1816 0.8203 0.0347 0.071 Uiso 1 1 calc R . .
C2B C 0.1376(9) 0.8975(5) -0.0043(4) 0.081(3) Uani 1 1 d . . .
H2BA H 0.1236 0.8774 -0.0369 0.098 Uiso 1 1 calc R . .
C2C C 0.1216(11) 0.9617(6) 0.0007(4) 0.109(5) Uani 1 1 d . . .
H2CA H 0.0928 0.9856 -0.0280 0.131 Uiso 1 1 calc R . .
C2D C 0.1482(10) 0.9899(5) 0.0477(4) 0.090(4) Uani 1 1 d . . .
H2DA H 0.1404 1.0340 0.0514 0.109 Uiso 1 1 calc R . .
C2E C 0.1865(7) 0.9542(4) 0.0899(3) 0.058(2) Uani 1 1 d . . .
Sb1 Sb 0.63616(7) 0.00132(4) 0.22037(3) 0.0935(3) Uani 1 1 d . . .
F1 F 0.5434(7) -0.0592(4) 0.2021(4) 0.170(4) Uani 1 1 d . . .
F2 F 0.6821(10) -0.0406(6) 0.2797(6) 0.266(9) Uani 1 1 d . . .
F3 F 0.5529(8) 0.0377(7) 0.2605(6) 0.223(7) Uani 1 1 d . . .
F4 F 0.7176(5) 0.0693(3) 0.2402(3) 0.115(2) Uani 1 1 d . . .
F5 F 0.5842(15) 0.0475(9) 0.1665(6) 0.332(14) Uani 1 1 d . . .
F6 F 0.7103(14) -0.0301(11) 0.1826(11) 0.389(17) Uani 1 1 d . . .
Sb2 Sb 0.33969(18) 0.43848(15) 0.01821(10) 0.1363(8) Uani 0.50 1 d P . .
F7 F 0.259(2) 0.5156(9) 0.0159(11) 0.181(11) Uani 0.50 1 d P . .
F8 F 0.367(3) 0.4313(18) 0.0839(10) 0.231(13) Uani 0.50 1 d P . .
F9 F 0.260(6) 0.450(6) 0.027(4) 0.54(10) Uani 0.50 1 d P . .
F10 F 0.445(2) 0.480(2) 0.033(3) 0.51(5) Uani 0.50 1 d P . .
F11 F 0.397(3) 0.3707(13) 0.0248(16) 0.30(2) Uani 0.50 1 d P . .
F12 F 0.268(5) 0.411(2) -0.022(3) 0.64(7) Uani 0.50 1 d P . .
Sb3 Sb 0.6674(4) 0.8241(2) 0.97946(19) 0.199(2) Uani 0.50 1 d P . .
F13 F 0.727(3) 0.7522(13) 0.9826(15) 0.273(17) Uani 0.50 1 d P . .
F14 F 0.772(4) 0.8540(12) 0.9609(19) 0.37(3) Uani 0.50 1 d P . .
F15 F 0.556(2) 0.817(3) 0.9960(14) 0.47(4) Uani 0.50 1 d P . .
F16 F 0.6383(10) 0.7765(14) 0.9641(8) 0.129(9) Uani 0.50 1 d P . .
F17 F 0.720(3) 0.858(3) 1.0401(16) 0.42(4) Uani 0.50 1 d P . .
F18 F 0.630(3) 0.809(3) 0.9150(10) 0.48(5) Uani 0.50 1 d P . .

loop_
_atom_site_aniso_label
_atom_site_aniso_U_11
_atom_site_aniso_U_22
_atom_site_aniso_U_33
_atom_site_aniso_U_23
_atom_site_aniso_U_13
_atom_site_aniso_U_12
Pt1 0.0624(2) 0.04101(17) 0.03833(17) 0.00185(13) 0.00304(13) -0.01172(16)
Ru1 0.0447(3) 0.0331(3) 0.0362(3) 0.0011(2) 0.0018(2) 0.0000(3)
P1 0.0406(11) 0.0340(10) 0.0395(10) -0.0007(8) -0.0029(8) -0.0031(8)
P2 0.0440(11) 0.0379(10) 0.0335(9) -0.0009(8) 0.0016(8) -0.0001(9)
P3 0.0495(12) 0.0438(11) 0.0373(10) -0.0025(8) -0.0007(9) -0.0115(9)
P4 0.0496(12) 0.0415(11) 0.0335(10) -0.0033(8) 0.0040(8) -0.0026(9)
Cl1 0.128(2) 0.0601(15) 0.0642(15) 0.0017(11) 0.0048(15) -0.0402(16)
Cl2 0.108(2) 0.0712(16) 0.0467(12) 0.0088(11) 0.0034(12) -0.0225(15)
C1 0.043(4) 0.029(4) 0.034(4) 0.002(3) -0.003(3) -0.002(3)
C2 0.054(5) 0.032(4) 0.033(4) 0.001(3) 0.003(3) -0.004(3)
C3 0.042(4) 0.040(4) 0.034(4) 0.000(3) -0.004(3) -0.005(3)
C4 0.053(5) 0.030(4) 0.034(4) -0.005(3) 0.000(3) -0.004(3)
N1 0.044(4) 0.030(3) 0.032(3) -0.001(2) 0.000(3) 0.007(3)
N2 0.054(4) 0.040(4) 0.050(4) -0.001(3) 0.011(3) 0.000(3)
N3 0.056(4) 0.037(4) 0.052(4) -0.003(3) 0.005(3) -0.002(3)
N4 0.064(4) 0.047(4) 0.038(4) 0.008(3) 0.009(3) -0.001(3)
C11 0.064(5) 0.040(4) 0.039(4) -0.004(3) -0.001(4) -0.011(4)
C12 0.088(7) 0.038(4) 0.044(5) -0.009(3) 0.005(4) 0.006(4)
C13 0.110(9) 0.056(6) 0.060(6) -0.013(5) 0.007(6) 0.011(6)
C14 0.136(11) 0.079(8) 0.044(6) -0.021(5) 0.005(6) -0.007(7)
C15 0.106(9) 0.090(8) 0.055(6) -0.010(6) -0.011(6) -0.019(7)
C16 0.070(6) 0.070(6) 0.046(5) -0.007(4) -0.009(4) -0.008(5)
C21 0.044(5) 0.045(5) 0.059(5) -0.003(4) -0.010(4) -0.004(4)
C22 0.048(6) 0.052(6) 0.176(12) 0.016(7) -0.027(7) -0.003(5)
C23 0.060(8) 0.055(7) 0.31(2) 0.009(10) -0.038(11) 0.013(6)
C24 0.052(7) 0.059(7) 0.29(2) 0.015(10) -0.040(10) 0.000(6)
C25 0.052(6) 0.085(8) 0.109(9) 0.005(7) -0.022(6) -0.014(6)
C26 0.048(5) 0.049(5) 0.075(6) 0.008(4) -0.002(4) -0.003(4)
C31 0.047(5) 0.045(5) 0.052(5) -0.008(4) 0.006(4) -0.005(4)
C32 0.063(6) 0.060(5) 0.050(5) -0.007(4) 0.009(4) 0.006(5)
C33 0.063(6) 0.092(8) 0.067(6) -0.019(6) 0.019(5) 0.000(6)
C34 0.082(8) 0.104(10) 0.120(10) 0.002(8) 0.039(8) 0.049(8)
C35 0.086(9) 0.091(9) 0.166(14) 0.045(9) 0.039(9) 0.040(7)
C36 0.058(6) 0.082(7) 0.090(7) 0.021(6) 0.023(5) 0.027(5)
C41 0.053(5) 0.053(5) 0.027(4) -0.002(3) -0.002(3) -0.003(4)
C42 0.072(6) 0.070(6) 0.047(5) -0.003(4) -0.011(4) 0.007(5)
C43 0.079(8) 0.088(8) 0.078(7) 0.008(6) -0.033(6) -0.004(6)
C44 0.090(8) 0.084(8) 0.059(6) -0.003(6) -0.025(6) -0.024(7)
C45 0.098(9) 0.081(7) 0.054(6) -0.018(5) 0.005(6) -0.037(7)
C46 0.064(6) 0.052(5) 0.053(5) -0.007(4) 0.003(4) -0.016(4)
C51 0.049(5) 0.072(6) 0.065(6) 0.015(5) -0.007(4) -0.012(5)
C52 0.063(8) 0.168(15) 0.202(17) 0.116(13) -0.009(9) -0.021(9)
C53 0.065(9) 0.199(19) 0.183(16) 0.109(15) -0.005(9) -0.034(11)
C54 0.066(9) 0.195(19) 0.187(16) 0.103(15) -0.005(9) -0.032(11)
C55 0.063(9) 0.191(19) 0.185(16) 0.107(15) -0.004(9) -0.033(11)
C56 0.051(5) 0.073(6) 0.067(6) 0.015(5) -0.007(4) -0.013(5)
C61 0.084(7) 0.049(5) 0.043(5) -0.009(4) 0.019(4) -0.034(5)
C62 0.093(7) 0.076(6) 0.036(5) -0.009(4) 0.013(4) -0.025(6)
C63 0.124(11) 0.082(8) 0.055(6) -0.014(6) 0.007(6) -0.028(8)
C64 0.147(13) 0.069(7) 0.072(8) -0.027(6) 0.041(8) -0.036(8)
C65 0.123(10) 0.059(6) 0.075(7) -0.020(5) 0.029(7) -0.011(6)
C66 0.094(8) 0.044(5) 0.065(6) -0.010(4) 0.001(5) -0.009(5)
C71 0.053(5) 0.051(5) 0.027(4) 0.000(3) -0.003(3) -0.001(4)
C72 0.075(6) 0.054(5) 0.036(4) -0.002(4) 0.008(4) 0.012(5)
C73 0.067(6) 0.073(6) 0.048(5) 0.001(4) -0.004(4) 0.014(5)
C74 0.062(6) 0.102(8) 0.048(5) -0.001(5) -0.007(4) -0.009(6)
C75 0.079(7) 0.067(6) 0.047(5) -0.014(4) 0.001(5) 0.002(5)
C76 0.059(5) 0.058(5) 0.041(4) -0.004(4) 0.008(4) 0.004(4)
C81 0.046(5) 0.061(6) 0.057(5) -0.015(4) 0.009(4) 0.005(4)
C82 0.067(7) 0.071(7) 0.115(9) 0.004(6) 0.027(6) 0.001(6)
C83 0.074(8) 0.118(11) 0.128(11) -0.015(9) 0.055(8) -0.001(8)
C84 0.074(8) 0.119(12) 0.109(10) -0.023(9) 0.013(7) 0.031(8)
C85 0.163(15) 0.103(11) 0.148(14) 0.019(10) 0.063(12) 0.072(11)
C86 0.137(12) 0.097(10) 0.128(11) 0.033(8) 0.075(9) 0.063(9)
C5 0.068(6) 0.045(5) 0.055(5) 0.001(4) -0.001(4) 0.000(5)
C6 0.053(6) 0.077(7) 0.127(10) 0.013(7) 0.003(6) 0.005(5)
C7 0.075(7) 0.063(6) 0.073(7) -0.004(5) 0.019(6) -0.002(5)
C8 0.083(9) 0.156(14) 0.151(13) -0.020(11) 0.059(9) -0.015(9)
C1A 0.065(6) 0.041(5) 0.062(5) 0.004(4) 0.009(4) -0.004(4)
C1B 0.074(7) 0.045(5) 0.081(7) -0.010(5) -0.002(5) -0.016(5)
C1C 0.091(8) 0.036(5) 0.106(9) -0.005(5) 0.011(7) -0.009(5)
C1D 0.101(8) 0.038(5) 0.079(7) 0.008(5) 0.010(6) 0.004(5)
C1E 0.074(6) 0.039(5) 0.065(6) 0.004(4) 0.013(5) 0.005(4)
C2A 0.092(7) 0.050(5) 0.037(4) 0.001(4) 0.014(4) 0.014(5)
C2B 0.133(10) 0.067(7) 0.040(5) 0.009(5) -0.002(5) 0.022(7)
C2C 0.191(14) 0.085(9) 0.048(6) 0.020(6) 0.006(7) 0.048(9)
C2D 0.154(12) 0.055(6) 0.061(6) 0.010(5) 0.010(7) 0.032(7)
C2E 0.073(6) 0.048(5) 0.054(5) 0.009(4) 0.010(4) 0.014(4)
Sb1 0.1099(7) 0.0727(5) 0.0982(6) -0.0052(4) 0.0164(5) -0.0403(5)
F1 0.173(9) 0.126(7) 0.213(10) -0.031(7) 0.030(7) -0.097(7)
F2 0.233(14) 0.190(12) 0.330(18) 0.164(13) -0.109(13) -0.074(11)
F3 0.136(9) 0.268(15) 0.277(14) -0.141(12) 0.070(9) -0.042(9)
F4 0.116(6) 0.087(5) 0.130(6) 0.004(4) -0.017(4) -0.047(4)
F5 0.41(2) 0.33(2) 0.192(12) 0.132(13) -0.165(15) -0.26(2)
F6 0.28(2) 0.37(3) 0.57(4) -0.33(3) 0.24(2) -0.130(19)
Sb2 0.1127(17) 0.181(3) 0.1196(17) -0.0109(16) 0.0326(14) 0.0170(17)
F7 0.28(3) 0.086(11) 0.21(2) -0.017(12) 0.15(2) -0.001(14)
F8 0.24(3) 0.30(4) 0.15(2) 0.03(2) 0.00(2) 0.01(3)
F9 0.48(10) 0.5(3) 0.78(16) 0.13(17) 0.55(12) 0.23(14)
F10 0.14(3) 0.35(5) 1.01(15) -0.32(8) -0.01(5) -0.05(3)
F11 0.42(5) 0.12(2) 0.34(5) 0.08(2) -0.02(4) 0.05(3)
F12 0.56(8) 0.40(6) 0.78(11) -0.45(8) -0.51(9) 0.24(6)
Sb3 0.227(5) 0.235(5) 0.165(4) 0.080(3) 0.128(4) 0.104(4)
F13 0.30(4) 0.15(2) 0.36(4) 0.11(3) -0.01(3) 0.04(2)
F14 0.59(7) 0.119(19) 0.52(7) 0.08(3) 0.44(6) 0.05(3)
F15 0.24(3) 0.93(11) 0.29(4) -0.37(5) 0.20(3) -0.35(5)
F16 0.032(7) 0.26(3) 0.098(13) 0.022(17) 0.022(7) 0.038(12)
F17 0.27(4) 0.79(12) 0.22(4) -0.11(5) 0.04(3) -0.07(6)
F18 0.39(5) 0.95(12) 0.093(17) 0.02(4) 0.04(2) 0.45(7)

loop_
_atom_type_symbol
_atom_type_description
_atom_type_scat_dispersion_real
_atom_type_scat_dispersion_imag
_atom_type_scat_source
C C 0.0033 0.0016 'International Tables Vol C Tables 4.2.6.8 and 6.1.1.4'
H H 0.0000 0.0000 'International Tables Vol C Tables 4.2.6.8 and 6.1.1.4'
N N 0.0061 0.0033 'International Tables Vol C Tables 4.2.6.8 and 6.1.1.4'
F F 0.0171 0.0103 'International Tables Vol C Tables 4.2.6.8 and 6.1.1.4'
P P 0.1023 0.0942 'International Tables Vol C Tables 4.2.6.8 and 6.1.1.4'
Cl Cl 0.1484 0.1585 'International Tables Vol C Tables 4.2.6.8 and 6.1.1.4'
Ru Ru -1.2594 0.8363 'International Tables Vol C Tables 4.2.6.8 and 6.1.1.4'
Sb Sb -0.5866 1.5461 'International Tables Vol C Tables 4.2.6.8 and 6.1.1.4'
Pt Pt -1.7033 8.3905 'International Tables Vol C Tables 4.2.6.8 and 6.1.1.4'

loop_
_geom_angle_atom_site_label_1
_geom_angle_atom_site_label_2
_geom_angle_atom_site_label_3
_geom_angle
_geom_angle_site_symmetry_1
_geom_angle_site_symmetry_3
_geom_angle_publ_flag
P3 Pt1 P4 87.17(7) . . ?
P3 Pt1 Cl1 90.86(8) . . ?
P4 Pt1 Cl1 176.15(10) . . ?
P3 Pt1 Cl2 176.68(10) . . ?
P4 Pt1 Cl2 92.34(8) . . ?
Cl1 Pt1 Cl2 89.44(9) . . ?
N2 Ru1 N1 169.9(2) . . ?
N2 Ru1 N3 86.3(3) . . ?
N1 Ru1 N3 87.2(2) . . ?
N2 Ru1 N4 86.9(3) . . ?
N1 Ru1 N4 84.1(2) . . ?
N3 Ru1 N4 76.5(3) . . ?
N2 Ru1 P2 92.57(19) . . ?
N1 Ru1 P2 93.70(17) . . ?
N3 Ru1 P2 177.95(19) . . ?
N4 Ru1 P2 101.77(19) . . ?
N2 Ru1 P1 93.0(2) . . ?
N1 Ru1 P1 95.65(16) . . ?
N3 Ru1 P1 100.25(18) . . ?
N4 Ru1 P1 176.75(19) . . ?
P2 Ru1 P1 81.48(7) . . ?
C21 P1 C11 102.4(4) . . ?
C21 P1 C1 105.0(4) . . ?
C11 P1 C1 104.1(3) . . ?
C21 P1 Ru1 115.1(3) . . ?
C11 P1 Ru1 119.9(3) . . ?
C1 P1 Ru1 108.8(2) . . ?
C31 P2 C41 100.7(4) . . ?
C31 P2 C2 104.9(4) . . ?
C41 P2 C2 103.2(3) . . ?
C31 P2 Ru1 115.0(3) . . ?
C41 P2 Ru1 121.7(3) . . ?
C2 P2 Ru1 109.6(2) . . ?
C51 P3 C61 107.1(5) . . ?
C51 P3 C3 104.9(4) . . ?
C61 P3 C3 107.4(3) . . ?
C51 P3 Pt1 111.3(3) . . ?
C61 P3 Pt1 116.0(3) . . ?
C3 P3 Pt1 109.5(2) . . ?
C71 P4 C81 107.1(4) . . ?
C71 P4 C4 106.8(3) . . ?
C81 P4 C4 105.1(4) . . ?
C71 P4 Pt1 116.4(3) . . ?
C81 P4 Pt1 111.7(3) . . ?
C4 P4 Pt1 109.0(2) . . ?
C4 C1 C2 89.6(5) . . ?
C4 C1 P1 114.2(5) . . ?
C2 C1 P1 113.5(5) . . ?
C4 C1 H1A 112.5 . . ?
C2 C1 H1A 112.5 . . ?
P1 C1 H1A 112.5 . . ?
C3 C2 C1 89.8(5) . . ?
C3 C2 P2 113.6(5) . . ?
C1 C2 P2 113.0(5) . . ?
C3 C2 H2A 112.8 . . ?
C1 C2 H2A 112.8 . . ?
P2 C2 H2A 112.8 . . ?
C2 C3 C4 90.2(5) . . ?
C2 C3 P3 117.2(5) . . ?
C4 C3 P3 113.8(5) . . ?
C2 C3 H3A 111.3 . . ?
C4 C3 H3A 111.3 . . ?
P3 C3 H3A 111.3 . . ?
C1 C4 C3 90.3(5) . . ?
C1 C4 P4 116.4(5) . . ?
C3 C4 P4 113.8(5) . . ?
C1 C4 H4A 111.6 . . ?
C3 C4 H4A 111.6 . . ?
P4 C4 H4A 111.6 . . ?
C5 N1 Ru1 165.8(7) . . ?
C7 N2 Ru1 175.6(8) . . ?
C1A N3 C1E 117.1(7) . . ?
C1A N3 Ru1 127.6(5) . . ?
C1E N3 Ru1 115.3(5) . . ?
C2A N4 C2E 117.6(7) . . ?
C2A N4 Ru1 128.0(6) . . ?
C2E N4 Ru1 114.0(5) . . ?
C12 C11 C16 119.0(8) . . ?
C12 C11 P1 120.1(6) . . ?
C16 C11 P1 120.8(7) . . ?
C11 C12 C13 120.8(9) . . ?
C11 C12 H12A 119.6 . . ?
C13 C12 H12A 119.6 . . ?
C14 C13 C12 119.7(11) . . ?
C14 C13 H13A 120.1 . . ?
C12 C13 H13A 120.1 . . ?
C15 C14 C13 119.6(10) . . ?
C15 C14 H14A 120.2 . . ?
C13 C14 H14A 120.2 . . ?
C14 C15 C16 122.4(10) . . ?
C14 C15 H15A 118.8 . . ?
C16 C15 H15A 118.8 . . ?
C15 C16 C11 118.3(10) . . ?
C15 C16 H16A 120.8 . . ?
C11 C16 H16A 120.8 . . ?
C26 C21 C22 118.9(8) . . ?
C26 C21 P1 118.8(6) . . ?
C22 C21 P1 122.2(7) . . ?
C21 C22 C23 119.0(10) . . ?
C21 C22 H22A 120.5 . . ?
C23 C22 H22A 120.5 . . ?
C24 C23 C22 120.6(11) . . ?
C24 C23 H23A 119.7 . . ?
C22 C23 H23A 119.7 . . ?
C23 C24 C25 119.0(11) . . ?
C23 C24 H24A 120.5 . . ?
C25 C24 H24A 120.5 . . ?
C26 C25 C24 121.1(10) . . ?
C26 C25 H25A 119.4 . . ?
C24 C25 H25A 119.4 . . ?
C25 C26 C21 121.3(9) . . ?
C25 C26 H26A 119.3 . . ?
C21 C26 H26A 119.3 . . ?
C32 C31 C36 118.9(8) . . ?
C32 C31 P2 118.2(7) . . ?
C36 C31 P2 122.8(7) . . ?
C33 C32 C31 121.4(9) . . ?
C33 C32 H32A 119.3 . . ?
C31 C32 H32A 119.3 . . ?
C34 C33 C32 119.7(10) . . ?
C34 C33 H33A 120.2 . . ?
C32 C33 H33A 120.2 . . ?
C35 C34 C33 120.4(10) . . ?
C35 C34 H34A 119.8 . . ?
C33 C34 H34A 119.8 . . ?
C34 C35 C36 121.8(11) . . ?
C34 C35 H35A 119.1 . . ?
C36 C35 H35A 119.1 . . ?
C35 C36 C31 117.8(10) . . ?
C35 C36 H36A 121.1 . . ?
C31 C36 H36A 121.1 . . ?
C42 C41 C46 118.3(7) . . ?
C42 C41 P2 120.3(6) . . ?
C46 C41 P2 121.4(6) . . ?
C41 C42 C43 121.0(10) . . ?
C41 C42 H42A 119.5 . . ?
C43 C42 H42A 119.5 . . ?
C44 C43 C42 119.2(11) . . ?
C44 C43 H43A 120.4 . . ?
C42 C43 H43A 120.4 . . ?
C45 C44 C43 120.0(9) . . ?
C45 C44 H44A 120.0 . . ?
C43 C44 H44A 120.0 . . ?
C44 C45 C46 122.8(10) . . ?
C44 C45 H45A 118.6 . . ?
C46 C45 H45A 118.6 . . ?
C45 C46 C41 118.7(10) . . ?
C45 C46 H46A 120.7 . . ?
C41 C46 H46A 120.7 . . ?
C56 C51 C52 115.0(12) . . ?
C56 C51 P3 125.0(9) . . ?
C52 C51 P3 119.8(9) . . ?
C51 C52 C53 122.6(14) . . ?
C51 C52 H52A 118.7 . . ?
C53 C52 H52A 118.7 . . ?
C54 C53 C52 121.1(16) . . ?
C54 C53 H53A 119.5 . . ?
C52 C53 H53A 119.5 . . ?
C53 C54 C55 117.3(17) . . ?
C53 C54 H54A 121.3 . . ?
C55 C54 H54A 121.3 . . ?
C54 C55 C56 121.5(18) . . ?
C54 C55 H55A 119.3 . . ?
C56 C55 H55A 119.3 . . ?
C51 C56 C55 122.2(15) . . ?
C51 C56 H56A 118.9 . . ?
C55 C56 H56A 118.9 . . ?
C66 C61 C62 119.6(9) . . ?
C66 C61 P3 118.8(7) . . ?
C62 C61 P3 121.6(8) . . ?
C63 C62 C61 119.0(11) . . ?
C63 C62 H62A 120.5 . . ?
C61 C62 H62A 120.5 . . ?
C64 C63 C62 120.3(11) . . ?
C64 C63 H63A 119.8 . . ?
C62 C63 H63A 119.8 . . ?
C63 C64 C65 122.5(11) . . ?
C63 C64 H64A 118.7 . . ?
C65 C64 H64A 118.7 . . ?
C64 C65 C66 118.6(12) . . ?
C64 C65 H65A 120.7 . . ?
C66 C65 H65A 120.7 . . ?
C61 C66 C65 119.9(10) . . ?
C61 C66 H66A 120.1 . . ?
C65 C66 H66A 120.1 . . ?
C76 C71 C72 119.1(7) . . ?
C76 C71 P4 123.1(7) . . ?
C72 C71 P4 117.8(6) . . ?
C73 C72 C71 120.4(8) . . ?
C73 C72 H72A 119.8 . . ?
C71 C72 H72A 119.8 . . ?
C72 C73 C74 119.1(9) . . ?
C72 C73 H73A 120.4 . . ?
C74 C73 H73A 120.4 . . ?
C75 C74 C73 121.2(9) . . ?
C75 C74 H74A 119.4 . . ?
C73 C74 H74A 119.4 . . ?
C74 C75 C76 119.3(9) . . ?
C74 C75 H75A 120.3 . . ?
C76 C75 H75A 120.3 . . ?
C71 C76 C75 120.8(8) . . ?
C71 C76 H76A 119.6 . . ?
C75 C76 H76A 119.6 . . ?
C86 C81 C82 117.0(9) . . ?
C86 C81 P4 124.1(8) . . ?
C82 C81 P4 118.8(8) . . ?
C81 C82 C83 120.4(11) . . ?
C81 C82 H82A 119.8 . . ?
C83 C82 H82A 119.8 . . ?
C84 C83 C82 122.1(12) . . ?
C84 C83 H83A 118.9 . . ?
C82 C83 H83A 118.9 . . ?
C85 C84 C83 117.9(12) . . ?
C85 C84 H84A 121.0 . . ?
C83 C84 H84A 121.0 . . ?
C84 C85 C86 121.9(14) . . ?
C84 C85 H85A 119.0 . . ?
C86 C85 H85A 119.0 . . ?
C81 C86 C85 120.4(13) . . ?
C81 C86 H86A 119.8 . . ?
C85 C86 H86A 119.8 . . ?
N1 C5 C6 177.5(10) . . ?
C5 C6 H6A 109.5 . . ?
C5 C6 H6B 109.5 . . ?
H6A C6 H6B 109.5 . . ?
C5 C6 H6C 109.5 . . ?
H6A C6 H6C 109.5 . . ?
H6B C6 H6C 109.5 . . ?
N2 C7 C8 178.2(12) . . ?
C7 C8 H8A 109.5 . . ?
C7 C8 H8B 109.5 . . ?
H8A C8 H8B 109.5 . . ?
C7 C8 H8C 109.5 . . ?
H8A C8 H8C 109.5 . . ?
H8B C8 H8C 109.5 . . ?
N3 C1A C1B 123.6(8) . . ?
N3 C1A H1AA 118.2 . . ?
C1B C1A H1AA 118.2 . . ?
C1C C1B C1A 118.2(9) . . ?
C1C C1B H1BA 120.9 . . ?
C1A C1B H1BA 120.9 . . ?
C1B C1C C1D 120.3(9) . . ?
C1B C1C H1CA 119.8 . . ?
C1D C1C H1CA 119.8 . . ?
C1C C1D C1E 119.6(9) . . ?
C1C C1D H1DA 120.2 . . ?
C1E C1D H1DA 120.2 . . ?
N3 C1E C1D 121.1(9) . . ?
N3 C1E C2E 114.9(7) . . ?
C1D C1E C2E 123.6(8) . . ?
N4 C2A C2B 123.7(9) . . ?
N4 C2A H2AA 118.1 . . ?
C2B C2A H2AA 118.1 . . ?
C2A C2B C2C 118.8(9) . . ?
C2A C2B H2BA 120.6 . . ?
C2C C2B H2BA 120.6 . . ?
C2D C2C C2B 118.9(9) . . ?
C2D C2C H2CA 120.5 . . ?
C2B C2C H2CA 120.5 . . ?
C2C C2D C2E 120.1(10) . . ?
C2C C2D H2DA 120.0 . . ?
C2E C2D H2DA 120.0 . . ?
N4 C2E C2D 120.7(9) . . ?
N4 C2E C1E 116.6(7) . . ?
C2D C2E C1E 122.5(9) . . ?
F6 Sb1 F5 88.8(13) . . ?
F6 Sb1 F2 97.3(13) . . ?
F5 Sb1 F2 173.8(11) . . ?
F6 Sb1 F1 93.6(6) . . ?
F5 Sb1 F1 88.7(5) . . ?
F2 Sb1 F1 92.1(5) . . ?
F6 Sb1 F3 178.3(13) . . ?
F5 Sb1 F3 89.5(10) . . ?
F2 Sb1 F3 84.4(8) . . ?
F1 Sb1 F3 86.6(5) . . ?
F6 Sb1 F4 92.7(6) . . ?
F5 Sb1 F4 88.1(4) . . ?
F2 Sb1 F4 90.5(5) . . ?
F1 Sb1 F4 172.9(5) . . ?
F3 Sb1 F4 87.0(5) . . ?
F9 Sb2 F12 69(5) . . ?
F9 Sb2 F11 128(7) . . ?
F12 Sb2 F11 91(2) . . ?
F9 Sb2 F8 85(5) . . ?
F12 Sb2 F8 135(4) . . ?
F11 Sb2 F8 77.4(17) . . ?
F9 Sb2 F10 131(6) . . ?
F12 Sb2 F10 148(5) . . ?
F11 Sb2 F10 91(2) . . ?
F8 Sb2 F10 76(3) . . ?
F9 Sb2 F7 45(7) . . ?
F12 Sb2 F7 87.5(18) . . ?
F11 Sb2 F7 172.6(17) . . ?
F8 Sb2 F7 98.6(16) . . ?
F10 Sb2 F7 93.9(18) . . ?
Sb2 F9 F7 98(7) . . ?
Sb2 F9 F12 64(3) . . ?
F7 F9 F12 111(8) . . ?
Sb2 F12 F9 48(3) . . ?
F16 Sb3 F15 72.8(18) . . ?
F16 Sb3 F18 56(3) . . ?
F15 Sb3 F18 94(2) . . ?
F16 Sb3 F13 52.6(14) . . ?
F15 Sb3 F13 112(3) . . ?
F18 Sb3 F13 88(2) . . ?
F16 Sb3 F14 120.2(15) . . ?
F15 Sb3 F14 164(2) . . ?
F18 Sb3 F14 87(2) . . ?
F13 Sb3 F14 84.2(16) . . ?
F16 Sb3 F17 138(3) . . ?
F15 Sb3 F17 95.4(16) . . ?
F18 Sb3 F17 165(3) . . ?
F13 Sb3 F17 100(2) . . ?
F14 Sb3 F17 81(2) . . ?
Sb3 F16 F13 86.5(19) . . ?
Sb3 F16 F18 83(4) . . ?
F13 F16 F18 116(3) . . ?
Sb3 F16 F15 68.8(17) . . ?
F13 F16 F15 131(3) . . ?
F18 F16 F15 103(3) . . ?

loop_
_geom_bond_atom_site_label_1
_geom_bond_atom_site_label_2
_geom_bond_distance
_geom_bond_site_symmetry_2
_geom_bond_publ_flag
Pt1 P3 2.212(2) . ?
Pt1 P4 2.215(2) . ?
Pt1 Cl1 2.335(2) . ?
Pt1 Cl2 2.351(2) . ?
Ru1 N2 1.996(7) . ?
Ru1 N1 2.060(7) . ?
Ru1 N3 2.133(6) . ?
Ru1 N4 2.142(6) . ?
Ru1 P2 2.321(2) . ?
Ru1 P1 2.325(2) . ?
P1 C21 1.829(8) . ?
P1 C11 1.843(8) . ?
P1 C1 1.850(7) . ?
P2 C31 1.823(8) . ?
P2 C41 1.833(7) . ?
P2 C2 1.845(7) . ?
P3 C51 1.812(10) . ?
P3 C61 1.814(9) . ?
P3 C3 1.839(7) . ?
P4 C71 1.816(7) . ?
P4 C81 1.820(8) . ?
P4 C4 1.853(7) . ?
C1 C4 1.554(10) . ?
C1 C2 1.575(9) . ?
C1 H1A 0.9900 . ?
C2 C3 1.554(10) . ?
C2 H2A 0.9900 . ?
C3 C4 1.560(9) . ?
C3 H3A 0.9900 . ?
C4 H4A 0.9900 . ?
N1 C5 1.089(10) . ?
N2 C7 1.112(11) . ?
N3 C1A 1.338(10) . ?
N3 C1E 1.366(11) . ?
N4 C2A 1.337(10) . ?
N4 C2E 1.363(10) . ?
C11 C12 1.356(12) . ?
C11 C16 1.397(11) . ?
C12 C13 1.397(12) . ?
C12 H12A 0.9400 . ?
C13 C14 1.361(15) . ?
C13 H13A 0.9400 . ?
C14 C15 1.331(16) . ?
C14 H14A 0.9400 . ?
C15 C16 1.386(14) . ?
C15 H15A 0.9400 . ?
C16 H16A 0.9400 . ?
C21 C26 1.366(12) . ?
C21 C22 1.389(13) . ?
C22 C23 1.394(15) . ?
C22 H22A 0.9400 . ?
C23 C24 1.366(17) . ?
C23 H23A 0.9400 . ?
C24 C25 1.367(16) . ?
C24 H24A 0.9400 . ?
C25 C26 1.347(13) . ?
C25 H25A 0.9400 . ?
C26 H26A 0.9400 . ?
C31 C32 1.384(12) . ?
C31 C36 1.398(12) . ?
C32 C33 1.373(13) . ?
C32 H32A 0.9400 . ?
C33 C34 1.356(16) . ?
C33 H33A 0.9400 . ?
C34 C35 1.355(17) . ?
C34 H34A 0.9400 . ?
C35 C36 1.398(15) . ?
C35 H35A 0.9400 . ?
C36 H36A 0.9400 . ?
C41 C42 1.381(12) . ?
C41 C46 1.398(11) . ?
C42 C43 1.404(13) . ?
C42 H42A 0.9400 . ?
C43 C44 1.358(16) . ?
C43 H43A 0.9400 . ?
C44 C45 1.342(16) . ?
C44 H44A 0.9400 . ?
C45 C46 1.376(13) . ?
C45 H45A 0.9400 . ?
C46 H46A 0.9400 . ?
C51 C56 1.24(2) . ?
C51 C52 1.364(16) . ?
C52 C53 1.367(19) . ?
C52 H52A 0.9400 . ?
C53 C54 1.28(2) . ?
C53 H53A 0.9400 . ?
C54 C55 1.29(2) . ?
C54 H54A 0.9400 . ?
C55 C56 1.43(2) . ?
C55 H55A 0.9400 . ?
C56 H56A 0.9400 . ?
C61 C66 1.384(14) . ?
C61 C62 1.407(12) . ?
C62 C63 1.387(15) . ?
C62 H62A 0.9400 . ?
C63 C64 1.326(17) . ?
C63 H63A 0.9400 . ?
C64 C65 1.385(17) . ?
C64 H64A 0.9400 . ?
C65 C66 1.387(13) . ?
C65 H65A 0.9400 . ?
C66 H66A 0.9400 . ?
C71 C76 1.355(11) . ?
C71 C72 1.392(11) . ?
C72 C73 1.358(12) . ?
C72 H72A 0.9400 . ?
C73 C74 1.380(13) . ?
C73 H73A 0.9400 . ?
C74 C75 1.350(14) . ?
C74 H74A 0.9400 . ?
C75 C76 1.379(12) . ?
C75 H75A 0.9400 . ?
C76 H76A 0.9400 . ?
C81 C86 1.358(15) . ?
C81 C82 1.370(13) . ?
C82 C83 1.375(15) . ?
C82 H82A 0.9400 . ?
C83 C84 1.331(18) . ?
C83 H83A 0.9400 . ?
C84 C85 1.327(19) . ?
C84 H84A 0.9400 . ?
C85 C86 1.386(17) . ?
C85 H85A 0.9400 . ?
C86 H86A 0.9400 . ?
C5 C6 1.501(14) . ?
C6 H6A 0.9700 . ?
C6 H6B 0.9700 . ?
C6 H6C 0.9700 . ?
C7 C8 1.499(15) . ?
C8 H8A 0.9700 . ?
C8 H8B 0.9700 . ?
C8 H8C 0.9700 . ?
C1A C1B 1.378(12) . ?
C1A H1AA 0.9400 . ?
C1B C1C 1.344(14) . ?
C1B H1BA 0.9400 . ?
C1C C1D 1.364(14) . ?
C1C H1CA 0.9400 . ?
C1D C1E 1.374(12) . ?
C1D H1DA 0.9400 . ?
C1E C2E 1.461(12) . ?
C2A C2B 1.339(12) . ?
C2A H2AA 0.9400 . ?
C2B C2C 1.378(15) . ?
C2B H2BA 0.9400 . ?
C2C C2D 1.360(15) . ?
C2C H2CA 0.9400 . ?
C2D C2E 1.371(12) . ?
C2D H2DA 0.9400 . ?
Sb1 F6 1.673(14) . ?
Sb1 F5 1.769(13) . ?
Sb1 F2 1.811(11) . ?
Sb1 F1 1.841(7) . ?
Sb1 F3 1.849(11) . ?
Sb1 F4 1.861(6) . ?
Sb2 F9 1.21(5) . ?
Sb2 F12 1.46(3) . ?
Sb2 F11 1.64(3) . ?
Sb2 F8 1.70(3) . ?
Sb2 F10 1.72(3) . ?
Sb2 F7 1.98(2) . ?
F7 F9 1.41(14) . ?
F9 F12 1.52(9) . ?
Sb3 F16 1.13(3) . ?
Sb3 F15 1.70(2) . ?
Sb3 F18 1.71(3) . ?
Sb3 F13 1.73(3) . ?
Sb3 F14 1.75(4) . ?
Sb3 F17 1.78(4) . ?
F13 F16 1.37(3) . ?
F15 F16 1.74(4) . ?
F16 F18 1.43(5) . ?

loop_
_geom_torsion_atom_site_label_1
_geom_torsion_atom_site_label_2
_geom_torsion_atom_site_label_3
_geom_torsion_atom_site_label_4
_geom_torsion
_geom_torsion_site_symmetry_1
_geom_torsion_site_symmetry_2
_geom_torsion_site_symmetry_3
_geom_torsion_site_symmetry_4
_geom_torsion_publ_flag
N2 Ru1 P1 C21 -6.5(3) . . . . ?
N1 Ru1 P1 C21 178.6(3) . . . . ?
N3 Ru1 P1 C21 -93.2(3) . . . . ?
P2 Ru1 P1 C21 85.7(3) . . . . ?
N2 Ru1 P1 C11 116.5(4) . . . . ?
N1 Ru1 P1 C11 -58.4(4) . . . . ?
N3 Ru1 P1 C11 29.8(4) . . . . ?
P2 Ru1 P1 C11 -151.3(3) . . . . ?
N2 Ru1 P1 C1 -124.0(3) . . . . ?
N1 Ru1 P1 C1 61.1(3) . . . . ?
N3 Ru1 P1 C1 149.3(3) . . . . ?
P2 Ru1 P1 C1 -31.8(3) . . . . ?
N2 Ru1 P2 C31 6.2(3) . . . . ?
N1 Ru1 P2 C31 178.3(3) . . . . ?
N4 Ru1 P2 C31 93.6(3) . . . . ?
P1 Ru1 P2 C31 -86.5(3) . . . . ?
N2 Ru1 P2 C41 -115.6(4) . . . . ?
N1 Ru1 P2 C41 56.5(3) . . . . ?
N4 Ru1 P2 C41 -28.2(4) . . . . ?
P1 Ru1 P2 C41 151.7(3) . . . . ?
N2 Ru1 P2 C2 124.1(3) . . . . ?
N1 Ru1 P2 C2 -63.8(3) . . . . ?
N4 Ru1 P2 C2 -148.5(3) . . . . ?
P1 Ru1 P2 C2 31.4(3) . . . . ?
P4 Pt1 P3 C51 -92.8(4) . . . . ?
Cl1 Pt1 P3 C51 83.9(4) . . . . ?
P4 Pt1 P3 C61 144.4(3) . . . . ?
Cl1 Pt1 P3 C61 -38.9(3) . . . . ?
P4 Pt1 P3 C3 22.7(3) . . . . ?
Cl1 Pt1 P3 C3 -160.6(3) . . . . ?
P3 Pt1 P4 C71 -143.3(3) . . . . ?
Cl2 Pt1 P4 C71 39.9(3) . . . . ?
P3 Pt1 P4 C81 93.2(3) . . . . ?
Cl2 Pt1 P4 C81 -83.5(3) . . . . ?
P3 Pt1 P4 C4 -22.5(3) . . . . ?
Cl2 Pt1 P4 C4 160.7(3) . . . . ?
C21 P1 C1 C4 162.1(5) . . . . ?
C11 P1 C1 C4 54.8(6) . . . . ?
Ru1 P1 C1 C4 -74.1(5) . . . . ?
C21 P1 C1 C2 -97.1(6) . . . . ?
C11 P1 C1 C2 155.6(5) . . . . ?
Ru1 P1 C1 C2 26.7(6) . . . . ?
C4 C1 C2 C3 -0.8(5) . . . . ?
P1 C1 C2 C3 -117.2(5) . . . . ?
C4 C1 C2 P2 114.9(5) . . . . ?
P1 C1 C2 P2 -1.4(7) . . . . ?
C31 P2 C2 C3 -160.1(5) . . . . ?
C41 P2 C2 C3 -55.0(6) . . . . ?
Ru1 P2 C2 C3 75.9(5) . . . . ?
C31 P2 C2 C1 99.5(6) . . . . ?
C41 P2 C2 C1 -155.5(5) . . . . ?
Ru1 P2 C2 C1 -24.5(6) . . . . ?
C1 C2 C3 C4 0.8(5) . . . . ?
P2 C2 C3 C4 -114.3(5) . . . . ?
C1 C2 C3 P3 -116.3(5) . . . . ?
P2 C2 C3 P3 128.6(4) . . . . ?
C51 P3 C3 C2 -154.9(5) . . . . ?
C61 P3 C3 C2 -41.2(6) . . . . ?
Pt1 P3 C3 C2 85.5(5) . . . . ?
C51 P3 C3 C4 101.7(6) . . . . ?
C61 P3 C3 C4 -144.6(6) . . . . ?
Pt1 P3 C3 C4 -17.8(6) . . . . ?
C2 C1 C4 C3 0.8(5) . . . . ?
P1 C1 C4 C3 116.6(5) . . . . ?
C2 C1 C4 P4 117.8(5) . . . . ?
P1 C1 C4 P4 -126.4(4) . . . . ?
C2 C3 C4 C1 -0.8(5) . . . . ?
P3 C3 C4 C1 119.3(5) . . . . ?
C2 C3 C4 P4 -120.0(5) . . . . ?
P3 C3 C4 P4 0.1(7) . . . . ?
C71 P4 C4 C1 41.1(6) . . . . ?
C81 P4 C4 C1 154.7(5) . . . . ?
Pt1 P4 C4 C1 -85.4(5) . . . . ?
C71 P4 C4 C3 144.2(5) . . . . ?
C81 P4 C4 C3 -102.2(6) . . . . ?
Pt1 P4 C4 C3 17.7(6) . . . . ?
N2 Ru1 N1 C5 7(4) . . . . ?
N3 Ru1 N1 C5 57(3) . . . . ?
N4 Ru1 N1 C5 -20(3) . . . . ?
P2 Ru1 N1 C5 -122(3) . . . . ?
P1 Ru1 N1 C5 157(3) . . . . ?
N2 Ru1 N3 C1A -80.1(7) . . . . ?
N1 Ru1 N3 C1A 107.5(7) . . . . ?
N4 Ru1 N3 C1A -167.9(8) . . . . ?
P1 Ru1 N3 C1A 12.3(7) . . . . ?
N2 Ru1 N3 C1E 100.8(6) . . . . ?
N1 Ru1 N3 C1E -71.5(6) . . . . ?
N4 Ru1 N3 C1E 13.1(6) . . . . ?
P1 Ru1 N3 C1E -166.8(6) . . . . ?
N2 Ru1 N4 C2A 86.6(8) . . . . ?
N1 Ru1 N4 C2A -97.9(8) . . . . ?
N3 Ru1 N4 C2A 173.5(8) . . . . ?
P2 Ru1 N4 C2A -5.3(8) . . . . ?
N2 Ru1 N4 C2E -101.4(6) . . . . ?
N1 Ru1 N4 C2E 74.0(6) . . . . ?
N3 Ru1 N4 C2E -14.5(6) . . . . ?
P2 Ru1 N4 C2E 166.6(6) . . . . ?
C21 P1 C11 C12 163.4(7) . . . . ?
C1 P1 C11 C12 -87.4(7) . . . . ?
Ru1 P1 C11 C12 34.5(8) . . . . ?
C21 P1 C11 C16 -13.1(8) . . . . ?
C1 P1 C11 C16 96.1(7) . . . . ?
Ru1 P1 C11 C16 -142.0(6) . . . . ?
C16 C11 C12 C13 -0.8(14) . . . . ?
P1 C11 C12 C13 -177.4(7) . . . . ?
C11 C12 C13 C14 1.1(16) . . . . ?
C12 C13 C14 C15 0.2(18) . . . . ?
C13 C14 C15 C16 -1.9(19) . . . . ?
C14 C15 C16 C11 2.2(17) . . . . ?
C12 C11 C16 C15 -0.8(14) . . . . ?
P1 C11 C16 C15 175.8(8) . . . . ?
C11 P1 C21 C26 -70.4(8) . . . . ?
C1 P1 C21 C26 -178.9(7) . . . . ?
Ru1 P1 C21 C26 61.5(8) . . . . ?
C11 P1 C21 C22 106.3(10) . . . . ?
C1 P1 C21 C22 -2.1(10) . . . . ?
Ru1 P1 C21 C22 -121.8(9) . . . . ?
C26 C21 C22 C23 0.0(19) . . . . ?
P1 C21 C22 C23 -176.8(12) . . . . ?
C21 C22 C23 C24 1(3) . . . . ?
C22 C23 C24 C25 -1(3) . . . . ?
C23 C24 C25 C26 -1(3) . . . . ?
C24 C25 C26 C21 2.5(19) . . . . ?
C22 C21 C26 C25 -1.8(16) . . . . ?
P1 C21 C26 C25 175.1(8) . . . . ?
C41 P2 C31 C32 68.6(7) . . . . ?
C2 P2 C31 C32 175.5(6) . . . . ?
Ru1 P2 C31 C32 -64.0(7) . . . . ?
C41 P2 C31 C36 -110.0(8) . . . . ?
C2 P2 C31 C36 -3.1(9) . . . . ?
Ru1 P2 C31 C36 117.4(8) . . . . ?
C36 C31 C32 C33 3.2(13) . . . . ?
P2 C31 C32 C33 -175.4(7) . . . . ?
C31 C32 C33 C34 -0.6(15) . . . . ?
C32 C33 C34 C35 -1(2) . . . . ?
C33 C34 C35 C36 0(2) . . . . ?
C34 C35 C36 C31 3(2) . . . . ?
C32 C31 C36 C35 -4.2(15) . . . . ?
P2 C31 C36 C35 174.4(10) . . . . ?
C31 P2 C41 C42 -158.6(7) . . . . ?
C2 P2 C41 C42 93.2(7) . . . . ?
Ru1 P2 C41 C42 -30.2(8) . . . . ?
C31 P2 C41 C46 21.0(7) . . . . ?
C2 P2 C41 C46 -87.2(7) . . . . ?
Ru1 P2 C41 C46 149.5(6) . . . . ?
C46 C41 C42 C43 -1.5(14) . . . . ?
P2 C41 C42 C43 178.1(8) . . . . ?
C41 C42 C43 C44 0.5(17) . . . . ?
C42 C43 C44 C45 -1.1(18) . . . . ?
C43 C44 C45 C46 2.9(18) . . . . ?
C44 C45 C46 C41 -3.9(15) . . . . ?
C42 C41 C46 C45 3.1(13) . . . . ?
P2 C41 C46 C45 -176.5(7) . . . . ?
C61 P3 C51 C56 -118(2) . . . . ?
C3 P3 C51 C56 -4(2) . . . . ?
Pt1 P3 C51 C56 114(2) . . . . ?
C61 P3 C51 C52 66.2(12) . . . . ?
C3 P3 C51 C52 -179.9(12) . . . . ?
Pt1 P3 C51 C52 -61.5(12) . . . . ?
C56 C51 C52 C53 6(3) . . . . ?
P3 C51 C52 C53 -178.3(15) . . . . ?
C51 C52 C53 C54 -7(3) . . . . ?
C52 C53 C54 C55 5(4) . . . . ?
C53 C54 C55 C56 -1(5) . . . . ?
C52 C51 C56 C55 -2(4) . . . . ?
P3 C51 C56 C55 -178(2) . . . . ?
C54 C55 C56 C51 0(6) . . . . ?
C51 P3 C61 C66 -167.9(7) . . . . ?
C3 P3 C61 C66 79.8(8) . . . . ?
Pt1 P3 C61 C66 -43.0(8) . . . . ?
C51 P3 C61 C62 9.9(8) . . . . ?
C3 P3 C61 C62 -102.4(7) . . . . ?
Pt1 P3 C61 C62 134.8(6) . . . . ?
C66 C61 C62 C63 0.2(13) . . . . ?
P3 C61 C62 C63 -177.5(7) . . . . ?
C61 C62 C63 C64 -3.6(16) . . . . ?
C62 C63 C64 C65 4.1(19) . . . . ?
C63 C64 C65 C66 -1.2(18) . . . . ?
C62 C61 C66 C65 2.6(14) . . . . ?
P3 C61 C66 C65 -179.5(8) . . . . ?
C64 C65 C66 C61 -2.3(15) . . . . ?
C81 P4 C71 C76 -15.1(8) . . . . ?
C4 P4 C71 C76 97.1(7) . . . . ?
Pt1 P4 C71 C76 -141.0(6) . . . . ?
C81 P4 C71 C72 164.5(7) . . . . ?
C4 P4 C71 C72 -83.3(7) . . . . ?
Pt1 P4 C71 C72 38.7(7) . . . . ?
C76 C71 C72 C73 -2.7(13) . . . . ?
P4 C71 C72 C73 177.6(7) . . . . ?
C71 C72 C73 C74 1.7(14) . . . . ?
C72 C73 C74 C75 0.5(15) . . . . ?
C73 C74 C75 C76 -1.6(16) . . . . ?
C72 C71 C76 C75 1.5(13) . . . . ?
P4 C71 C76 C75 -178.8(7) . . . . ?
C74 C75 C76 C71 0.6(14) . . . . ?
C71 P4 C81 C86 98.2(11) . . . . ?
C4 P4 C81 C86 -15.2(11) . . . . ?
Pt1 P4 C81 C86 -133.2(10) . . . . ?
C71 P4 C81 C82 -78.6(9) . . . . ?
C4 P4 C81 C82 168.1(8) . . . . ?
Pt1 P4 C81 C82 50.0(9) . . . . ?
C86 C81 C82 C83 3.3(17) . . . . ?
P4 C81 C82 C83 -179.8(10) . . . . ?
C81 C82 C83 C84 -2(2) . . . . ?
C82 C83 C84 C85 2(2) . . . . ?
C83 C84 C85 C86 -3(3) . . . . ?
C82 C81 C86 C85 -4(2) . . . . ?
P4 C81 C86 C85 178.7(12) . . . . ?
C84 C85 C86 C81 5(3) . . . . ?
C1E N3 C1A C1B 2.1(13) . . . . ?
Ru1 N3 C1A C1B -177.0(7) . . . . ?
N3 C1A C1B C1C -0.5(15) . . . . ?
C1A C1B C1C C1D -1.4(17) . . . . ?
C1B C1C C1D C1E 1.6(17) . . . . ?
C1A N3 C1E C1D -1.9(13) . . . . ?
Ru1 N3 C1E C1D 177.3(8) . . . . ?
C1A N3 C1E C2E 171.1(8) . . . . ?
Ru1 N3 C1E C2E -9.8(10) . . . . ?
C1C C1D C1E N3 0.1(16) . . . . ?
C1C C1D C1E C2E -172.2(10) . . . . ?
C2E N4 C2A C2B -0.8(14) . . . . ?
Ru1 N4 C2A C2B 170.9(8) . . . . ?
N4 C2A C2B C2C -2.4(18) . . . . ?
C2A C2B C2C C2D 4(2) . . . . ?
C2B C2C C2D C2E -3(2) . . . . ?
C2A N4 C2E C2D 2.3(14) . . . . ?
Ru1 N4 C2E C2D -170.6(9) . . . . ?
C2A N4 C2E C1E -172.9(8) . . . . ?
Ru1 N4 C2E C1E 14.3(10) . . . . ?
C2C C2D C2E N4 -0.5(19) . . . . ?
C2C C2D C2E C1E 174.4(12) . . . . ?
N3 C1E C2E N4 -3.1(12) . . . . ?
C1D C1E C2E N4 169.6(9) . . . . ?
N3 C1E C2E C2D -178.2(10) . . . . ?
C1D C1E C2E C2D -5.4(16) . . . . ?
F12 Sb2 F7 F9 62(8) . . . . ?
F8 Sb2 F7 F9 -74(7) . . . . ?
F10 Sb2 F7 F9 -150(8) . . . . ?
F12 Sb2 F9 F7 -109(7) . . . . ?
F11 Sb2 F9 F7 177(3) . . . . ?
F8 Sb2 F9 F7 108(6) . . . . ?
F10 Sb2 F9 F7 41(10) . . . . ?
F11 Sb2 F9 F12 -74(6) . . . . ?
F8 Sb2 F9 F12 -143(5) . . . . ?
F10 Sb2 F9 F12 150(6) . . . . ?
F7 Sb2 F9 F12 109(7) . . . . ?
Sb2 F7 F9 F12 -65(3) . . . . ?
F11 Sb2 F12 F9 131(7) . . . . ?
F8 Sb2 F12 F9 58(7) . . . . ?
F10 Sb2 F12 F9 -135(8) . . . . ?
F7 Sb2 F12 F9 -42(7) . . . . ?
F7 F9 F12 Sb2 89(7) . . . . ?
F15 Sb3 F13 F16 45(2) . . . . ?
F18 Sb3 F13 F16 -48(3) . . . . ?
F14 Sb3 F13 F16 -136(3) . . . . ?
F17 Sb3 F13 F16 145(2) . . . . ?
F18 Sb3 F15 F16 53(3) . . . . ?
F13 Sb3 F15 F16 -36(2) . . . . ?
F14 Sb3 F15 F16 146(8) . . . . ?
F17 Sb3 F15 F16 -139(3) . . . . ?
F15 Sb3 F16 F13 -137(3) . . . . ?
F18 Sb3 F16 F13 117(2) . . . . ?
F14 Sb3 F16 F13 54(3) . . . . ?
F17 Sb3 F16 F13 -58(3) . . . . ?
F15 Sb3 F16 F18 107(2) . . . . ?
F13 Sb3 F16 F18 -117(2) . . . . ?
F14 Sb3 F16 F18 -63(2) . . . . ?
F17 Sb3 F16 F18 -175(3) . . . . ?
F18 Sb3 F16 F15 -107(2) . . . . ?
F13 Sb3 F16 F15 137(3) . . . . ?
F14 Sb3 F16 F15 -170(3) . . . . ?
F17 Sb3 F16 F15 79(3) . . . . ?
Sb3 F13 F16 F18 80(4) . . . . ?
Sb3 F13 F16 F15 -58(3) . . . . ?
Sb3 F15 F16 F13 65(3) . . . . ?
Sb3 F15 F16 F18 -77(4) . . . . ?
F13 F16 F18 Sb3 -83(3) . . . . ?
F15 F16 F18 Sb3 66.3(19) . . . . ?
F15 Sb3 F18 F16 -67(3) . . . . ?
F13 Sb3 F18 F16 45.2(16) . . . . ?
F14 Sb3 F18 F16 129.5(16) . . . . ?
F17 Sb3 F18 F16 166(8) . . . . ?
